data_4113469
loop_
_publ_author_name
'Scott H. Meiere'
'Joseph M. Keane'
'T. Brent Gunnoe'
'Michal Sabat'
'W. Dean Harman'

_publ_section_title
;
 Binding and Activation of Aromatic Molecules by a Molybdenum \p-Base
;
_journal_name_full 'Journal of the American Chemical Society'
_journal_page_first 2024
_journal_page_last 2025
_journal_paper_doi 10.1021/ja021057j
_journal_volume 125
_journal_year 2003
_chemical_formula_sum 'C24 H24 B N8 O Re'
_chemical_formula_weight 637.52
_chemical_name_systematic
; 
 ? 
;
_space_group_IT_number 14
_symmetry_cell_setting monoclinic
_symmetry_space_group_name_Hall '-P 2yn'
_symmetry_space_group_name_H-M 'P 1 21/n 1'
_atom_sites_solution_hydrogens geom
_atom_sites_solution_primary direct
_atom_sites_solution_secondary difmap
_audit_creation_method SHELXL-97
_cell_angle_alpha 90.00
_cell_angle_beta 109.2120(10)
_cell_angle_gamma 90.00
_cell_formula_units_Z 4
_cell_length_a 12.5962(5)
_cell_length_b 12.9219(5)
_cell_length_c 15.0517(6)
_cell_measurement_reflns_used 7474
_cell_measurement_temperature 153(2)
_cell_measurement_theta_max 32.493
_cell_measurement_theta_min 2.419
_cell_volume 2313.48(16)
_computing_cell_refinement 'Bruker SMART'
_computing_data_collection 'Bruker SMART'
_computing_data_reduction 'Bruker SHELXTL'
_computing_molecular_graphics 'Bruker SHELXTL'
_computing_publication_material 'Bruker SHELXTL'
_computing_structure_refinement 'SHELXL-97 (Sheldrick, 1997)'
_computing_structure_solution 'SHELXS-97 (Sheldrick, 1990)'
_diffrn_ambient_temperature 153(2)
_diffrn_measured_fraction_theta_full 0.999
_diffrn_measured_fraction_theta_max 0.999
_diffrn_measurement_device_type 'Bruker SMART APEX CCD area detector'
_diffrn_measurement_method 'phi and omega scans'
_diffrn_radiation_monochromator graphite
_diffrn_radiation_source 'fine-focus sealed tube'
_diffrn_radiation_type MoK\a
_diffrn_radiation_wavelength 0.71073
_diffrn_reflns_av_R_equivalents 0.0425
_diffrn_reflns_av_sigmaI/netI 0.0424
_diffrn_reflns_limit_h_max 19
_diffrn_reflns_limit_h_min -19
_diffrn_reflns_limit_k_max 19
_diffrn_reflns_limit_k_min -19
_diffrn_reflns_limit_l_max 22
_diffrn_reflns_limit_l_min -22
_diffrn_reflns_number 31463
_diffrn_reflns_theta_full 32.52
_diffrn_reflns_theta_max 32.52
_diffrn_reflns_theta_min 1.84
_exptl_absorpt_coefficient_mu 5.288
_exptl_absorpt_correction_T_max 0.801924
_exptl_absorpt_correction_T_min 0.589807
_exptl_absorpt_correction_type empirical
_exptl_absorpt_process_details 'Bruker SADABS'
_exptl_crystal_colour yellow
_exptl_crystal_density_diffrn 1.830
_exptl_crystal_description needle
_exptl_crystal_F_000 1248
_exptl_crystal_size_max 0.26
_exptl_crystal_size_mid 0.13
_exptl_crystal_size_min 0.11
_refine_diff_density_max 1.594
_refine_diff_density_min -0.651
_refine_diff_density_rms 0.128
_refine_ls_extinction_coef none
_refine_ls_extinction_method none
_refine_ls_goodness_of_fit_ref 0.904
_refine_ls_hydrogen_treatment refall
_refine_ls_matrix_type full
_refine_ls_number_parameters 412
_refine_ls_number_reflns 8372
_refine_ls_number_restraints 0
_refine_ls_restrained_S_all 0.904
_refine_ls_R_factor_all 0.0393
_refine_ls_R_factor_gt 0.0277
_refine_ls_shift/su_max 0.003
_refine_ls_shift/su_mean 0.000
_refine_ls_structure_factor_coef Fsqd
_refine_ls_weighting_details 'calc w=1/[\s^2^(Fo^2^)+(0.0277P)^2^+0.0000P] where P=(Fo^2^+2Fc^2^)/3'
_refine_ls_weighting_scheme calc
_refine_ls_wR_factor_gt 0.0543
_refine_ls_wR_factor_ref 0.0571
_reflns_number_gt 6649
_reflns_number_total 8372
_reflns_threshold_expression >2sigma(I)
_cod_data_source_file ja021057j_1.cif
_cod_data_source_block C24H24BN8ORe
_cod_database_code 4113469

loop_
_symmetry_equiv_pos_as_xyz
'x, y, z'
'-x+1/2, y+1/2, -z+1/2'
'-x, -y, -z'
'x-1/2, -y-1/2, z-1/2'

loop_
_atom_site_label
_atom_site_type_symbol
_atom_site_fract_x
_atom_site_fract_y
_atom_site_fract_z
_atom_site_U_iso_or_equiv
_atom_site_adp_type
_atom_site_occupancy
_atom_site_symmetry_multiplicity
_atom_site_calc_flag
Re Re 0.420302(8) 0.671632(7) 0.194277(7) 0.01938(3) Uani 1 1 d
O1 O 0.43797(17) 0.46393(15) 0.10749(14) 0.0306(4) Uani 1 1 d
N1 N 0.40617(19) 0.81982(16) 0.26568(16) 0.0232(4) Uani 1 1 d
N2 N 0.31898(19) 0.83205(16) 0.29970(16) 0.0226(4) Uani 1 1 d
N3 N 0.24054(19) 0.69302(16) 0.12738(16) 0.0209(4) Uani 1 1 d
N4 N 0.17584(18) 0.72975(16) 0.17732(16) 0.0213(4) Uani 1 1 d
N5 N 0.36298(19) 0.60048(16) 0.29927(15) 0.0229(4) Uani 1 1 d
N6 N 0.2844(2) 0.64688(17) 0.32979(16) 0.0244(5) Uani 1 1 d
N7 N 0.42290(18) 0.75330(17) 0.07139(16) 0.0228(4) Uani 1 1 d
N8 N 0.4285(2) 0.78489(18) -0.07087(16) 0.0262(5) Uani 1 1 d
C1 C 0.6003(2) 0.7070(2) 0.2312(2) 0.0266(6) Uani 1 1 d
C2 C 0.5838(2) 0.6492(2) 0.3071(2) 0.0292(6) Uani 1 1 d
C3 C 0.6307(3) 0.5455(3) 0.3249(2) 0.0336(7) Uani 1 1 d
C4 C 0.6819(2) 0.5006(2) 0.2699(2) 0.0317(6) Uani 1 1 d
C5 C 0.7611(3) 0.5127(3) 0.1395(2) 0.0349(7) Uani 1 1 d
C6 C 0.7910(3) 0.5692(3) 0.0740(2) 0.0359(7) Uani 1 1 d
C7 C 0.7590(3) 0.6723(3) 0.0597(2) 0.0360(7) Uani 1 1 d
C8 C 0.6956(3) 0.7163(2) 0.1091(2) 0.0309(6) Uani 1 1 d
C8A C 0.6646(2) 0.6600(2) 0.1758(2) 0.0262(6) Uani 1 1 d
C9A C 0.7005(2) 0.5557(2) 0.1929(2) 0.0280(6) Uani 1 1 d
C10 C 0.3255(2) 0.9252(2) 0.34093(19) 0.0258(6) Uani 1 1 d
C11 C 0.4182(3) 0.9747(2) 0.3354(2) 0.0302(6) Uani 1 1 d
C12 C 0.4662(3) 0.9070(2) 0.2875(2) 0.0284(6) Uani 1 1 d
C13 C 0.0704(2) 0.7435(2) 0.1193(2) 0.0245(5) Uani 1 1 d
C14 C 0.0650(2) 0.7164(2) 0.0303(2) 0.0268(6) Uani 1 1 d
C15 C 0.1728(2) 0.6852(2) 0.0383(2) 0.0250(5) Uani 1 1 d
C16 C 0.2599(3) 0.5848(2) 0.3922(2) 0.0303(6) Uani 1 1 d
C17 C 0.3236(3) 0.4970(2) 0.4031(2) 0.0348(7) Uani 1 1 d
C18 C 0.3856(3) 0.5096(2) 0.3436(2) 0.0288(6) Uani 1 1 d
C19 C 0.4367(2) 0.7121(2) -0.00484(19) 0.0232(5) Uani 1 1 d
C20 C 0.4091(3) 0.8777(2) -0.0351(2) 0.0356(7) Uani 1 1 d
C21 C 0.4058(3) 0.8574(2) 0.0526(2) 0.0324(7) Uani 1 1 d
C22 C 0.4367(3) 0.7676(3) -0.1637(2) 0.0374(7) Uani 1 1 d
C23 C 0.4306(2) 0.5461(2) 0.14043(18) 0.0220(5) Uani 1 1 d
B1 B 0.2282(3) 0.7487(2) 0.2838(2) 0.0246(6) Uani 1 1 d
H1 H 0.611(3) 0.780(2) 0.239(2) 0.028(8) Uiso 1 1 d
H1B H 0.162(2) 0.777(2) 0.3137(19) 0.018(7) Uiso 1 1 d
H2 H 0.576(3) 0.694(3) 0.360(3) 0.049(11) Uiso 1 1 d
H3 H 0.628(3) 0.504(2) 0.378(2) 0.036(9) Uiso 1 1 d
H4 H 0.706(3) 0.436(2) 0.277(2) 0.031(9) Uiso 1 1 d
H5 H 0.780(3) 0.446(2) 0.148(2) 0.030(8) Uiso 1 1 d
H6 H 0.839(3) 0.537(3) 0.042(2) 0.044(10) Uiso 1 1 d
H7 H 0.777(3) 0.716(2) 0.012(2) 0.036(9) Uiso 1 1 d
H8 H 0.672(3) 0.783(3) 0.098(2) 0.032(9) Uiso 1 1 d
H10 H 0.269(2) 0.944(2) 0.3653(19) 0.019(7) Uiso 1 1 d
H11 H 0.447(2) 1.039(2) 0.356(2) 0.022(8) Uiso 1 1 d
H12 H 0.533(3) 0.914(2) 0.273(2) 0.028(8) Uiso 1 1 d
H13 H 0.020(2) 0.766(2) 0.1401(19) 0.015(7) Uiso 1 1 d
H14 H 0.010(3) 0.719(2) -0.018(2) 0.022(8) Uiso 1 1 d
H15 H 0.202(3) 0.664(2) -0.006(2) 0.021(8) Uiso 1 1 d
H16 H 0.206(3) 0.604(2) 0.416(2) 0.028(8) Uiso 1 1 d
H17 H 0.323(3) 0.445(2) 0.441(2) 0.031(9) Uiso 1 1 d
H18 H 0.435(3) 0.470(2) 0.330(2) 0.027(8) Uiso 1 1 d
H19 H 0.449(2) 0.646(2) -0.0137(19) 0.016(7) Uiso 1 1 d
H20 H 0.400(3) 0.943(3) -0.070(2) 0.048(10) Uiso 1 1 d
H21 H 0.393(3) 0.906(3) 0.098(2) 0.051(11) Uiso 1 1 d
H22A H 0.471(4) 0.701(3) -0.167(3) 0.058(12) Uiso 1 1 d
H22B H 0.492(4) 0.816(3) -0.177(3) 0.063(13) Uiso 1 1 d
H22C H 0.372(4) 0.771(4) -0.205(4) 0.089(17) Uiso 1 1 d

loop_
_atom_site_aniso_label
_atom_site_aniso_U_11
_atom_site_aniso_U_22
_atom_site_aniso_U_33
_atom_site_aniso_U_23
_atom_site_aniso_U_13
_atom_site_aniso_U_12
Re 0.01885(5) 0.01867(5) 0.02085(5) -0.00329(4) 0.00682(4) -0.00026(4)
O1 0.0312(11) 0.0242(10) 0.0344(11) -0.0081(8) 0.0080(9) 0.0012(8)
N1 0.0240(11) 0.0212(10) 0.0254(11) -0.0047(9) 0.0097(9) -0.0006(9)
N2 0.0231(11) 0.0219(10) 0.0242(11) -0.0022(9) 0.0098(9) 0.0014(9)
N3 0.0212(11) 0.0196(10) 0.0224(11) -0.0024(8) 0.0079(9) -0.0003(8)
N4 0.0187(10) 0.0203(10) 0.0254(11) -0.0017(8) 0.0081(9) -0.0002(8)
N5 0.0259(12) 0.0212(10) 0.0220(11) -0.0022(8) 0.0085(9) 0.0012(9)
N6 0.0271(12) 0.0233(10) 0.0245(11) -0.0017(9) 0.0108(10) -0.0005(9)
N7 0.0203(11) 0.0238(11) 0.0255(11) -0.0018(9) 0.0092(9) -0.0009(8)
N8 0.0234(12) 0.0314(12) 0.0254(12) 0.0025(10) 0.0102(10) 0.0038(9)
C1 0.0220(13) 0.0239(12) 0.0335(15) -0.0090(11) 0.0085(12) -0.0023(10)
C2 0.0205(12) 0.0413(16) 0.0232(13) -0.0103(12) 0.0034(10) 0.0006(12)
C3 0.0246(15) 0.0467(18) 0.0257(15) 0.0046(13) 0.0031(12) 0.0010(13)
C4 0.0261(14) 0.0332(16) 0.0321(15) 0.0045(13) 0.0046(12) 0.0049(12)
C5 0.0268(15) 0.0372(16) 0.0364(17) -0.0036(14) 0.0044(13) 0.0119(13)
C6 0.0260(15) 0.0517(19) 0.0296(16) -0.0062(14) 0.0085(13) 0.0076(14)
C7 0.0277(15) 0.0525(19) 0.0281(15) 0.0011(14) 0.0098(12) -0.0023(14)
C8 0.0247(14) 0.0301(15) 0.0366(17) -0.0015(13) 0.0082(12) -0.0004(12)
C8A 0.0181(12) 0.0282(14) 0.0291(14) -0.0077(11) 0.0033(10) -0.0021(10)
C9A 0.0196(13) 0.0335(14) 0.0279(14) -0.0046(11) 0.0039(11) 0.0014(11)
C10 0.0272(14) 0.0243(13) 0.0244(13) -0.0030(10) 0.0064(11) 0.0056(11)
C11 0.0340(16) 0.0187(12) 0.0340(16) -0.0065(11) 0.0059(12) 0.0003(11)
C12 0.0241(14) 0.0234(13) 0.0363(16) -0.0043(11) 0.0079(12) -0.0024(11)
C13 0.0199(13) 0.0220(12) 0.0328(15) 0.0002(11) 0.0104(11) 0.0007(10)
C14 0.0227(14) 0.0264(13) 0.0270(14) 0.0021(11) 0.0022(12) -0.0021(11)
C15 0.0265(14) 0.0258(13) 0.0225(13) -0.0020(10) 0.0077(11) -0.0045(10)
C16 0.0341(16) 0.0336(15) 0.0249(14) 0.0019(12) 0.0120(13) -0.0033(12)
C17 0.0423(18) 0.0314(16) 0.0304(15) 0.0100(13) 0.0116(14) 0.0007(13)
C18 0.0311(15) 0.0241(13) 0.0288(14) 0.0018(11) 0.0069(12) 0.0014(12)
C19 0.0222(13) 0.0239(12) 0.0244(13) -0.0023(10) 0.0086(11) 0.0015(10)
C20 0.0430(19) 0.0286(15) 0.0380(17) 0.0071(13) 0.0171(15) 0.0094(13)
C21 0.0421(18) 0.0251(13) 0.0340(16) 0.0008(12) 0.0180(14) 0.0086(12)
C22 0.0379(19) 0.050(2) 0.0255(16) 0.0053(14) 0.0121(14) 0.0124(16)
C23 0.0182(12) 0.0252(12) 0.0217(12) 0.0023(10) 0.0052(10) 0.0023(10)
B1 0.0242(15) 0.0257(14) 0.0250(15) -0.0019(12) 0.0095(12) -0.0005(12)

loop_
_atom_type_symbol
_atom_type_description
_atom_type_scat_dispersion_real
_atom_type_scat_dispersion_imag
_atom_type_scat_source
C C 0.0033 0.0016 'International Tables Vol C Tables 4.2.6.8 and 6.1.1.4'
H H 0.0000 0.0000 'International Tables Vol C Tables 4.2.6.8 and 6.1.1.4'
B B 0.0013 0.0007 'International Tables Vol C Tables 4.2.6.8 and 6.1.1.4'
N N 0.0061 0.0033 'International Tables Vol C Tables 4.2.6.8 and 6.1.1.4'
O O 0.0106 0.0060 'International Tables Vol C Tables 4.2.6.8 and 6.1.1.4'
Re Re -1.0185 7.2310 'International Tables Vol C Tables 4.2.6.8 and 6.1.1.4'

loop_
_geom_angle_atom_site_label_1
_geom_angle_atom_site_label_2
_geom_angle_atom_site_label_3
_geom_angle
C23 Re N7 91.76(10)
C23 Re N5 92.08(10)
N7 Re N5 162.12(9)
C23 Re N3 97.02(10)
N7 Re N3 81.18(8)
N5 Re N3 81.03(8)
C23 Re C1 94.49(11)
N7 Re C1 78.91(10)
N5 Re C1 118.15(10)
N3 Re C1 157.25(10)
C23 Re C2 92.27(11)
N7 Re C2 116.90(10)
N5 Re C2 80.38(10)
N3 Re C2 159.47(10)
C1 Re C2 38.00(11)
C23 Re N1 177.08(10)
N7 Re N1 91.12(8)
N5 Re N1 85.04(8)
N3 Re N1 82.99(8)
C1 Re N1 86.50(9)
C2 Re N1 86.82(10)
C12 N1 N2 105.7(2)
C12 N1 Re 135.5(2)
N2 N1 Re 118.79(16)
C10 N2 N1 110.0(2)
C10 N2 B1 129.1(2)
N1 N2 B1 120.8(2)
C15 N3 N4 106.2(2)
C15 N3 Re 132.89(19)
N4 N3 Re 120.66(16)
C13 N4 N3 109.3(2)
C13 N4 B1 130.6(2)
N3 N4 B1 120.1(2)
C18 N5 N6 106.2(2)
C18 N5 Re 132.56(19)
N6 N5 Re 121.19(16)
C16 N6 N5 109.4(2)
C16 N6 B1 130.0(2)
N5 N6 B1 120.1(2)
C19 N7 C21 105.7(2)
C19 N7 Re 126.39(18)
C21 N7 Re 127.85(19)
C19 N8 C20 107.6(2)
C19 N8 C22 126.2(3)
C20 N8 C22 126.3(3)
C2 C1 C8A 119.1(3)
C2 C1 Re 71.66(16)
C8A C1 Re 119.04(19)
C1 C2 C3 118.0(3)
C1 C2 Re 70.34(16)
C3 C2 Re 118.7(2)
C4 C3 C2 122.4(3)
C3 C4 C9A 121.4(3)
C6 C5 C9A 122.2(3)
C5 C6 C7 119.2(3)
C8 C7 C6 120.1(3)
C7 C8 C8A 121.4(3)
C8 C8A C9A 118.6(3)
C8 C8A C1 121.9(3)
C9A C8A C1 119.5(3)
C5 C9A C8A 118.5(3)
C5 C9A C4 122.1(3)
C8A C9A C4 119.2(3)
N2 C10 C11 108.5(2)
C10 C11 C12 105.3(3)
N1 C12 C11 110.5(3)
N4 C13 C14 108.9(2)
C13 C14 C15 105.0(3)
N3 C15 C14 110.5(3)
N6 C16 C17 108.6(3)
C16 C17 C18 105.0(3)
N5 C18 C17 110.9(3)
N7 C19 N8 111.0(2)
C21 C20 N8 106.2(3)
C20 C21 N7 109.6(3)
O1 C23 Re 178.6(2)
N2 B1 N4 108.4(2)
N2 B1 N6 108.7(2)
N4 B1 N6 107.9(2)

loop_
_geom_bond_atom_site_label_1
_geom_bond_atom_site_label_2
_geom_bond_distance
Re C23 1.837(3)
Re N7 2.139(2)
Re N5 2.148(2)
Re N3 2.172(2)
Re C1 2.198(3)
Re C2 2.216(3)
Re N1 2.231(2)
O1 C23 1.188(3)
N1 C12 1.336(3)
N1 N2 1.365(3)
N2 C10 1.344(3)
N2 B1 1.531(4)
N3 C15 1.335(3)
N3 N4 1.363(3)
N4 C13 1.340(3)
N4 B1 1.539(4)
N5 C18 1.334(3)
N5 N6 1.360(3)
N6 C16 1.346(4)
N6 B1 1.546(4)
N7 C19 1.327(3)
N7 C21 1.377(4)
N8 C19 1.348(3)
N8 C20 1.369(4)
N8 C22 1.451(4)
C1 C2 1.437(4)
C1 C8A 1.471(4)
C2 C3 1.453(4)
C3 C4 1.337(4)
C4 C9A 1.443(4)
C5 C6 1.374(5)
C5 C9A 1.395(4)
C6 C7 1.388(5)
C7 C8 1.381(4)
C8 C8A 1.396(4)
C8A C9A 1.417(4)
C10 C11 1.358(4)
C11 C12 1.392(4)
C13 C14 1.364(4)
C14 C15 1.382(4)
C16 C17 1.368(4)
C17 C18 1.379(4)
C20 C21 1.360(4)
